data_4081468
loop_
_publ_author_name
'Gruber, Stefan'
'Neuburger, Markus'
'Pfaltz, Andreas'

_publ_section_title
;
 Characterization and Reactivity Studies of Dinuclear Iridium Hydride
 Complexes Prepared from Iridium Catalysts with N,P and C,N Ligands under
 Hydrogenation Conditions
;
_journal_issue 16
_journal_name_full Organometallics
_journal_page_first 4702
_journal_paper_doi 10.1021/om4007467
_journal_volume 32
_journal_year 2013
_chemical_absolute_configuration ad
_chemical_formula_moiety '2(C32 H12 B F24), C46 H61 Cl Ir2 N4 O4 P2, 2(C H2 Cl2)'
_chemical_formula_sum 'C112 H89 B2 Cl5 F48 Ir2 N4 O4 P2'
_chemical_formula_weight 3109.12
_space_group_IT_number 1
_symmetry_cell_setting triclinic
_symmetry_space_group_name_Hall 'P 1'
_symmetry_space_group_name_H-M 'P 1'
_atom_sites_solution_hydrogens difmap
_atom_sites_solution_primary direct
_cell_angle_alpha 92.544(3)
_cell_angle_beta 113.818(2)
_cell_angle_gamma 92.667(3)
_cell_formula_units_Z 1
_cell_length_a 14.2328(7)
_cell_length_b 14.5307(7)
_cell_length_c 15.9379(8)
_cell_measurement_reflns_used 9932
_cell_measurement_temperature 123
_cell_measurement_theta_max 31
_cell_measurement_theta_min 3
_cell_volume 3005.0(3)
_computing_cell_refinement 'Apex2 (Bruker AXS, 2006)'
_computing_data_collection 'Apex2 (Bruker AXS, 2006)'
_computing_data_reduction 'Apex2 (Bruker AXS, 2006)'
_computing_molecular_graphics 'CAMERON (Watkin et al., 1996)'
_computing_publication_material 'CRYSTALS (Betteridge et al., 2003)'
_computing_structure_refinement 'CRYSTALS (Betteridge et al., 2003)'
_computing_structure_solution 'SIR92 (Altomare et al., 1994)'
_diffrn_ambient_temperature 123
_diffrn_measured_fraction_theta_full 0.995
_diffrn_measured_fraction_theta_max 0.991
_diffrn_measurement_device Area
_diffrn_measurement_device_type 'Bruker Kappa Apex2'
_diffrn_measurement_method \w/2\q
_diffrn_radiation_monochromator graphite
_diffrn_radiation_type 'Mo K\a'
_diffrn_radiation_wavelength 0.71073
_diffrn_reflns_av_R_equivalents 0.034
_diffrn_reflns_limit_h_max 22
_diffrn_reflns_limit_h_min -22
_diffrn_reflns_limit_k_max 23
_diffrn_reflns_limit_k_min -23
_diffrn_reflns_limit_l_max 25
_diffrn_reflns_limit_l_min -25
_diffrn_reflns_number 172350
_diffrn_reflns_theta_full 30.075
_diffrn_reflns_theta_max 34.970
_diffrn_reflns_theta_min 1.915
_diffrn_standards_number 0
_exptl_absorpt_coefficient_mu 2.477
_exptl_absorpt_correction_T_max 0.64
_exptl_absorpt_correction_T_min 0.46
_exptl_absorpt_correction_type multi-scan
_exptl_absorpt_process_details 'SADABS (Siemens, 1996)'
_exptl_crystal_colour yellow
_exptl_crystal_density_diffrn 1.718
_exptl_crystal_density_method 'not measured'
_exptl_crystal_description block
_exptl_crystal_F_000 1529
_exptl_crystal_size_max 0.368
_exptl_crystal_size_mid 0.311
_exptl_crystal_size_min 0.180
_refine_diff_density_max 2.47
_refine_diff_density_min -2.93
_refine_ls_abs_structure_details 'Flack (1983), 25024 Friedel-pairs'
_refine_ls_abs_structure_Flack -0.0073(15)
_refine_ls_extinction_method None
_refine_ls_goodness_of_fit_ref 0.9621
_refine_ls_hydrogen_treatment constr
_refine_ls_matrix_type full
_refine_ls_number_parameters 1687
_refine_ls_number_reflns 41743
_refine_ls_number_restraints 211
_refine_ls_R_factor_all 0.0350
_refine_ls_R_factor_gt 0.0267
_refine_ls_shift/su_max 0.0010973
_refine_ls_shift/su_mean 0.0000541
_refine_ls_structure_factor_coef F
_refine_ls_weighting_details
;
 Method= Modified Sheldrick 
 w=1/[\s^2^(F) + ( 0.01P)^2^ + 0.00P] 
 ,where P=(max(Fo,0) + 2Fc)/3 
;
_refine_ls_weighting_scheme calc
_refine_ls_wR_factor_all 0.0497
_refine_ls_wR_factor_gt 0.0261
_refine_ls_wR_factor_ref 0.0255
_reflns_limit_h_max 22
_reflns_limit_h_min -22
_reflns_limit_k_max 23
_reflns_limit_k_min -23
_reflns_limit_l_max 25
_reflns_limit_l_min -25
_reflns_number_gt 43294
_reflns_number_total 51163
_reflns_threshold_expression I>2.0\s(I)
_oxford_diffrn_Wilson_B_factor 1.03
_oxford_diffrn_Wilson_scale 241.55
_oxford_refine_ls_r_factor_ref 0.0255
_oxford_refine_ls_scale 0.069487(17)
_oxford_reflns_number_all 51080
_oxford_reflns_threshold_expression_ref I>3.0\s(I)
_cod_data_source_file om4007467_si_002.cif
_cod_data_source_block 1
_cod_database_code 4081468

loop_
_symmetry_equiv_pos_as_xyz
x,y,z

loop_
_atom_site_label
_atom_site_type_symbol
_atom_site_fract_x
_atom_site_fract_y
_atom_site_fract_z
_atom_site_U_iso_or_equiv
_atom_site_occupancy
_atom_site_adp_type
_atom_site_refinement_flags_posn
_atom_site_refinement_flags_adp
_atom_site_refinement_flags_occupancy
_atom_site_disorder_assembly
_atom_site_disorder_group
Ir1 Ir 0.596435(17) 0.571136(15) 0.958933(16) 0.0133 1.0000 Uani . . . . .
Ir2 Ir 0.690741(17) 0.453706(15) 0.874863(16) 0.0134 1.0000 Uani . . . . .
P1 P 0.46038(5) 0.64583(4) 0.88120(4) 0.0157 1.0000 Uani . . . . .
P2 P 0.66378(5) 0.45824(4) 0.72940(4) 0.0152 1.0000 Uani . . . . .
N1 N 0.59351(14) 0.61927(12) 1.08197(12) 0.0161 1.0000 Uani . . . . .
N2 N 0.80648(15) 0.36555(12) 0.89548(13) 0.0175 1.0000 Uani . . . . .
N3 N 0.70570(19) 0.68355(16) 0.96634(16) 0.0186 1.0000 Uani . . . . .
N4 N 0.57408(19) 0.34175(16) 0.84792(16) 0.0195 1.0000 Uani . . . . .
O1 O 0.53619(13) 0.66734(12) 1.18595(11) 0.0231 1.0000 Uani . . . . .
O2 O 0.42370(13) 0.70594(11) 0.94883(11) 0.0197 1.0000 Uani . . . . .
O3 O 0.94262(13) 0.30311(12) 0.88704(13) 0.0248 1.0000 Uani . . . . .
O4 O 0.74492(13) 0.40169(11) 0.70432(11) 0.0189 1.0000 Uani . . . . .
C1 C 0.68368(18) 0.61190(15) 1.17290(15) 0.0184 1.0000 Uani . . . . .
C2 C 0.77495(19) 0.67787(17) 1.18169(16) 0.0232 1.0000 Uani . . . . .
C3 C 0.8689(2) 0.6614(2) 1.26884(19) 0.0375 1.0000 Uani . . . . .
C4 C 0.7504(2) 0.77890(17) 1.17834(19) 0.0302 1.0000 Uani . . . . .
C5 C 0.6352(2) 0.63258(17) 1.24072(16) 0.0239 1.0000 Uani . . . . .
C6 C 0.52099(19) 0.65162(16) 1.09886(16) 0.0196 1.0000 Uani . . . . .
C7 C 0.41553(18) 0.67312(17) 1.03039(17) 0.0216 1.0000 Uani . . . . .
C8 C 0.3422(2) 0.5859(2) 1.00885(18) 0.0309 1.0000 Uani . . . . .
C9 C 0.3777(2) 0.7533(2) 1.0692(2) 0.0367 1.0000 Uani . . . . .
C10 C 0.47857(18) 0.73722(17) 0.81523(18) 0.0237 1.0000 Uani . . . . .
C11 C 0.5283(2) 0.82045(19) 0.8602(3) 0.0348 1.0000 Uani . . . . .
C12 C 0.5466(3) 0.8893(2) 0.8081(3) 0.0522 1.0000 Uani . . . . .
C13 C 0.5141(3) 0.8745(3) 0.7149(3) 0.0598 1.0000 Uani . . . . .
C14 C 0.4655(2) 0.7923(3) 0.6710(3) 0.0549 1.0000 Uani . . . . .
C15 C 0.4470(2) 0.7226(2) 0.7205(2) 0.0368 1.0000 Uani . . . . .
C16 C 0.34448(18) 0.58001(16) 0.80333(15) 0.0188 1.0000 Uani . . . . .
C17 C 0.3411(2) 0.48663(18) 0.78179(17) 0.0263 1.0000 Uani . . . . .
C18 C 0.2476(2) 0.4387(2) 0.7243(2) 0.0333 1.0000 Uani . . . . .
C19 C 0.1593(2) 0.4857(2) 0.69008(18) 0.0328 1.0000 Uani . . . . .
C20 C 0.1627(2) 0.5792(2) 0.71068(18) 0.0304 1.0000 Uani . . . . .
C21 C 0.25355(19) 0.62665(18) 0.76685(17) 0.0257 1.0000 Uani . . . . .
C22 C 0.84924(18) 0.31298(15) 0.98071(16) 0.0193 1.0000 Uani . . . . .
C23 C 0.7720(2) 0.23878(18) 0.98414(18) 0.0221 1.0000 Uani . . . . .
C24 C 0.8211(2) 0.1908(2) 1.0741(2) 0.0367 1.0000 Uani . . . . .
C25 C 0.7325(2) 0.16976(17) 0.9004(2) 0.0318 1.0000 Uani . . . . .
C26 C 0.9460(2) 0.27730(18) 0.97523(18) 0.0268 1.0000 Uani . . . . .
C27 C 0.86288(18) 0.35435(15) 0.85036(17) 0.0184 1.0000 Uani . . . . .
C28 C 0.85248(18) 0.39571(15) 0.76238(16) 0.0197 1.0000 Uani . . . . .
C29 C 0.91272(19) 0.48943(16) 0.78612(18) 0.0240 1.0000 Uani . . . . .
C30 C 0.8906(2) 0.33220(17) 0.70581(19) 0.0265 1.0000 Uani . . . . .
C31 C 0.54658(19) 0.39829(14) 0.64839(15) 0.0172 1.0000 Uani . . . . .
C32 C 0.45429(19) 0.44024(16) 0.62391(17) 0.0252 1.0000 Uani . . . . .
C33 C 0.3625(2) 0.39417(17) 0.56548(18) 0.0270 1.0000 Uani . . . . .
C34 C 0.3621(2) 0.30516(17) 0.53027(18) 0.0281 1.0000 Uani . . . . .
C35 C 0.4535(2) 0.26294(18) 0.55373(19) 0.0310 1.0000 Uani . . . . .
C36 C 0.54627(19) 0.30934(16) 0.61339(18) 0.0252 1.0000 Uani . . . . .
C37 C 0.66536(18) 0.56977(14) 0.68430(15) 0.0180 1.0000 Uani . . . . .
C38 C 0.7051(2) 0.64979(16) 0.74098(17) 0.0251 1.0000 Uani . . . . .
C39 C 0.7113(2) 0.73308(18) 0.70343(19) 0.0293 1.0000 Uani . . . . .
C40 C 0.6757(2) 0.73615(17) 0.60867(18) 0.0277 1.0000 Uani . . . . .
C41 C 0.6358(2) 0.65738(19) 0.55232(18) 0.0340 1.0000 Uani . . . . .
C42 C 0.6310(2) 0.57366(18) 0.58929(17) 0.0308 1.0000 Uani . . . . .
C43 C 0.7582(2) 0.74535(17) 0.97050(19) 0.0249 1.0000 Uani . . . . .
C44 C 0.8273(3) 0.8261(2) 0.9777(3) 0.0498 1.0000 Uani . . . . .
C45 C 0.5108(2) 0.28436(17) 0.81852(19) 0.0245 1.0000 Uani . . . . .
C46 C 0.4294(3) 0.2090(2) 0.7784(3) 0.0483 1.0000 Uani . . . . .
Cl1 Cl 0.73136(5) 0.46992(4) 1.03877(4) 0.0185 1.0000 Uani . . . . .
H11 H 0.7047 0.5483 1.1758 0.0211 1.0000 Uiso R . . . .
H21 H 0.7927 0.6628 1.1309 0.0253 1.0000 Uiso R . . . .
H31 H 0.9256 0.6985 1.2708 0.0556 1.0000 Uiso R . . . .
H32 H 0.8587 0.6787 1.3240 0.0561 1.0000 Uiso R . . . .
H33 H 0.8843 0.5974 1.2683 0.0555 1.0000 Uiso R . . . .
H41 H 0.7390 0.8005 1.2294 0.0453 1.0000 Uiso R . . . .
H42 H 0.8063 0.8131 1.1761 0.0444 1.0000 Uiso R . . . .
H43 H 0.6933 0.7867 1.1232 0.0442 1.0000 Uiso R . . . .
H51 H 0.6197 0.5761 1.2650 0.0287 1.0000 Uiso R . . . .
H52 H 0.6771 0.6803 1.2885 0.0285 1.0000 Uiso R . . . .
H81 H 0.3369 0.5698 1.0651 0.0450 1.0000 Uiso R . . . .
H82 H 0.3660 0.5344 0.9859 0.0449 1.0000 Uiso R . . . .
H83 H 0.2755 0.5967 0.9645 0.0454 1.0000 Uiso R . . . .
H91 H 0.4251 0.8059 1.0778 0.0551 1.0000 Uiso R . . . .
H92 H 0.3067 0.7630 1.0276 0.0548 1.0000 Uiso R . . . .
H93 H 0.3788 0.7394 1.1253 0.0544 1.0000 Uiso R . . . .
H111 H 0.5474 0.8306 0.9233 0.0417 1.0000 Uiso R . . . .
H121 H 0.5811 0.9441 0.8374 0.0633 1.0000 Uiso R . . . .
H131 H 0.5252 0.9212 0.6840 0.0725 1.0000 Uiso R . . . .
H141 H 0.4444 0.7853 0.6088 0.0659 1.0000 Uiso R . . . .
H151 H 0.4134 0.6666 0.6911 0.0447 1.0000 Uiso R . . . .
H171 H 0.4012 0.4547 0.8072 0.0318 1.0000 Uiso R . . . .
H181 H 0.2454 0.3752 0.7081 0.0393 1.0000 Uiso R . . . .
H191 H 0.0968 0.4542 0.6514 0.0395 1.0000 Uiso R . . . .
H201 H 0.1018 0.6108 0.6868 0.0357 1.0000 Uiso R . . . .
H211 H 0.2542 0.6899 0.7818 0.0304 1.0000 Uiso R . . . .
H221 H 0.8690 0.3562 1.0328 0.0226 1.0000 Uiso R . . . .
H231 H 0.7123 0.2690 0.9871 0.0264 1.0000 Uiso R . . . .
H241 H 0.7734 0.1410 1.0755 0.0544 1.0000 Uiso R . . . .
H242 H 0.8389 0.2353 1.1245 0.0543 1.0000 Uiso R . . . .
H243 H 0.8843 0.1648 1.0764 0.0549 1.0000 Uiso R . . . .
H251 H 0.7857 0.1359 0.8977 0.0472 1.0000 Uiso R . . . .
H252 H 0.6812 0.1271 0.9044 0.0471 1.0000 Uiso R . . . .
H253 H 0.7024 0.1996 0.8445 0.0465 1.0000 Uiso R . . . .
H261 H 0.9460 0.2107 0.9755 0.0313 1.0000 Uiso R . . . .
H262 H 1.0068 0.3040 1.0243 0.0315 1.0000 Uiso R . . . .
H291 H 0.9840 0.4840 0.8207 0.0358 1.0000 Uiso R . . . .
H292 H 0.8873 0.5288 0.8227 0.0356 1.0000 Uiso R . . . .
H293 H 0.9115 0.5164 0.7340 0.0357 1.0000 Uiso R . . . .
H301 H 0.8735 0.3596 0.6461 0.0401 1.0000 Uiso R . . . .
H302 H 0.8536 0.2723 0.6979 0.0399 1.0000 Uiso R . . . .
H303 H 0.9628 0.3290 0.7398 0.0400 1.0000 Uiso R . . . .
H321 H 0.4527 0.5018 0.6471 0.0302 1.0000 Uiso R . . . .
H331 H 0.3005 0.4215 0.5519 0.0318 1.0000 Uiso R . . . .
H341 H 0.2999 0.2726 0.4901 0.0335 1.0000 Uiso R . . . .
H351 H 0.4526 0.2030 0.5299 0.0378 1.0000 Uiso R . . . .
H361 H 0.6082 0.2800 0.6296 0.0297 1.0000 Uiso R . . . .
H381 H 0.7275 0.6508 0.8056 0.0296 1.0000 Uiso R . . . .
H391 H 0.7395 0.7875 0.7431 0.0348 1.0000 Uiso R . . . .
H401 H 0.6780 0.7912 0.5833 0.0330 1.0000 Uiso R . . . .
H411 H 0.6107 0.6640 0.4876 0.0413 1.0000 Uiso R . . . .
H421 H 0.6051 0.5203 0.5492 0.0379 1.0000 Uiso R . . . .
H441 H 0.8228 0.8722 1.0199 0.0754 1.0000 Uiso R . . . .
H442 H 0.8963 0.8055 1.0025 0.0749 1.0000 Uiso R . . . .
H443 H 0.8119 0.8517 0.9191 0.0757 1.0000 Uiso R . . . .
H461 H 0.3644 0.2283 0.7393 0.0732 1.0000 Uiso R . . . .
H462 H 0.4438 0.1593 0.7441 0.0725 1.0000 Uiso R . . . .
H463 H 0.4175 0.1805 0.8245 0.0726 1.0000 Uiso R . . . .
B2 B 0.3106(2) 0.15596(17) 1.22592(19) 0.0171 1.0000 Uani . . . . .
C79 C 0.43130(18) 0.14561(15) 1.24244(17) 0.0188 1.0000 Uani . . . . .
C80 C 0.45913(18) 0.10206(16) 1.17638(17) 0.0208 1.0000 Uani . . . . .
C81 C 0.56052(19) 0.08519(16) 1.19478(18) 0.0240 1.0000 Uani . . . . .
C82 C 0.63993(19) 0.11285(17) 1.27921(19) 0.0264 1.0000 Uani . . . . .
C83 C 0.61361(19) 0.15695(16) 1.34505(18) 0.0248 1.0000 Uani . . . . .
C84 C 0.51160(19) 0.17217(16) 1.32691(17) 0.0222 1.0000 Uani . . . . .
C85 C 0.5839(2) 0.0379(2) 1.1208(2) 0.0331 1.0000 Uani . . . . .
C86 C 0.6965(2) 0.1916(2) 1.4366(2) 0.0349 1.0000 Uani . . . . .
C87 C 0.29105(19) 0.25711(15) 1.26432(17) 0.0184 1.0000 Uani . . . . .
C88 C 0.3607(2) 0.33486(16) 1.28609(17) 0.0198 1.0000 Uani . . . . .
C89 C 0.3352(2) 0.42118(17) 1.31011(17) 0.0221 1.0000 Uani . . . . .
C90 C 0.2416(2) 0.43230(17) 1.31373(18) 0.0245 1.0000 Uani . . . . .
C91 C 0.1711(2) 0.35593(16) 1.29120(18) 0.0223 1.0000 Uani . . . . .
C92 C 0.19598(19) 0.27041(15) 1.26752(17) 0.0208 1.0000 Uani . . . . .
C93 C 0.4105(3) 0.5037(2) 1.3295(2) 0.0340 1.0000 Uani . . . . .
C94 C 0.0676(2) 0.37007(19) 1.2906(2) 0.0351 1.0000 Uani . . . . .
C95 C 0.28695(16) 0.07098(15) 1.28005(16) 0.0173 1.0000 Uani . . . . .
C96 C 0.29176(18) 0.08157(15) 1.36876(17) 0.0181 1.0000 Uani . . . . .
C97 C 0.27953(18) 0.00768(16) 1.41701(16) 0.0192 1.0000 Uani . . . . .
C98 C 0.25867(19) -0.08162(16) 1.37573(18) 0.0202 1.0000 Uani . . . . .
C99 C 0.25222(19) -0.09424(15) 1.28700(18) 0.0209 1.0000 Uani . . . . .
C100 C 0.26916(18) -0.02093(15) 1.24157(17) 0.0196 1.0000 Uani . . . . .
C101 C 0.29499(19) 0.02235(17) 1.51431(18) 0.0232 1.0000 Uani . . . . .
C102 C 0.2265(3) -0.18995(18) 1.2413(2) 0.0321 1.0000 Uani . . . . .
C103 C 0.23659(17) 0.14977(15) 1.11569(16) 0.0172 1.0000 Uani . . . . .
C104 C 0.14917(18) 0.08849(15) 1.07284(17) 0.0184 1.0000 Uani . . . . .
C105 C 0.09097(17) 0.08457(15) 0.97861(17) 0.0194 1.0000 Uani . . . . .
C106 C 0.11345(19) 0.14432(16) 0.92244(17) 0.0222 1.0000 Uani . . . . .
C107 C 0.19706(19) 0.20903(16) 0.96502(18) 0.0218 1.0000 Uani . . . . .
C108 C 0.25663(19) 0.21083(15) 1.05815(17) 0.0188 1.0000 Uani . . . . .
C109 C 0.0024(2) 0.01381(18) 0.9393(2) 0.0276 1.0000 Uani . . . . .
C110 C 0.2223(3) 0.27708(19) 0.9082(2) 0.0308 1.0000 Uani . . . . .
F25 F 0.56555(16) 0.09020(13) 1.04890(13) 0.0495 1.0000 Uani . . . . .
F26 F 0.52432(14) -0.04078(13) 1.08538(14) 0.0463 1.0000 Uani . . . . .
F27 F 0.68014(14) 0.01525(14) 1.14840(15) 0.0505 1.0000 Uani . . . . .
F28 F 0.77951(14) 0.14110(17) 1.46021(14) 0.0586 1.0000 Uani . . . . .
F29 F 0.66657(14) 0.18474(13) 1.50556(12) 0.0411 1.0000 Uani . . . . .
F30 F 0.7265(2) 0.27857(15) 1.43859(15) 0.0740 1.0000 Uani . . . . .
F31 F 0.50778(15) 0.48321(12) 1.36374(16) 0.0478 1.0000 Uani . . . . .
F32 F 0.40202(19) 0.56705(15) 1.38968(17) 0.0551 1.0000 Uani . . . . .
F33 F 0.39582(19) 0.54719(14) 1.25413(15) 0.0600 1.0000 Uani . . . . .
F34 F 0.0744(2) 0.40873(19) 1.3703(2) 0.0833 1.0000 Uani . . . . .
F35 F 0.00931(14) 0.29298(12) 1.27732(16) 0.0457 1.0000 Uani . . . . .
F36 F 0.0144(2) 0.42583(19) 1.2284(2) 0.0963 1.0000 Uani . . . . .
F37 F 0.39594(13) 0.02938(13) 1.57216(11) 0.0382 1.0000 Uani . . . . .
F38 F 0.25158(15) -0.04557(12) 1.54386(12) 0.0407 1.0000 Uani . . . . .
F39 F 0.25864(14) 0.10081(12) 1.53252(12) 0.0360 1.0000 Uani . . . . .
F40 F 0.3011(2) -0.24599(15) 1.2769(2) 0.0915 1.0000 Uani . . . . .
F41 F 0.2074(2) -0.19303(13) 1.15317(16) 0.0793 1.0000 Uani . . . . .
F42 F 0.1469(2) -0.23199(15) 1.2477(2) 0.0677 1.0000 Uani . . . . .
F43 F -0.03953(16) 0.00545(14) 0.84771(13) 0.0551 1.0000 Uani . . . . .
F44 F -0.07300(13) 0.02994(11) 0.96683(16) 0.0433 1.0000 Uani . . . . .
F45 F 0.02937(13) -0.07076(10) 0.96582(13) 0.0344 1.0000 Uani . . . . .
F46 F 0.32217(16) 0.28129(15) 0.92372(15) 0.0506 1.0000 Uani . . . . .
F47 F 0.2030(2) 0.36238(13) 0.92637(18) 0.0645 1.0000 Uani . . . . .
F48 F 0.17258(18) 0.25855(14) 0.81869(13) 0.0556 1.0000 Uani . . . . .
H801 H 0.4092 0.0844 1.1174 0.0246 1.0000 Uiso R . . . .
H821 H 0.7064 0.1008 1.2895 0.0310 1.0000 Uiso R . . . .
H841 H 0.4960 0.2012 1.3743 0.0276 1.0000 Uiso R . . . .
H881 H 0.4246 0.3296 1.2835 0.0225 1.0000 Uiso R . . . .
H901 H 0.2255 0.4909 1.3307 0.0277 1.0000 Uiso R . . . .
H921 H 0.1480 0.2206 1.2528 0.0255 1.0000 Uiso R . . . .
H961 H 0.2989 0.1401 1.3956 0.0217 1.0000 Uiso R . . . .
H981 H 0.2514 -0.1292 1.4064 0.0227 1.0000 Uiso R . . . .
H1001 H 0.2704 -0.0329 1.1828 0.0221 1.0000 Uiso R . . . .
H1041 H 0.1274 0.0505 1.1074 0.0211 1.0000 Uiso R . . . .
H1061 H 0.0757 0.1393 0.8599 0.0264 1.0000 Uiso R . . . .
H1081 H 0.3128 0.2542 1.0835 0.0226 1.0000 Uiso R . . . .
B1 B 0.9597(2) 0.87711(16) 1.55861(18) 0.0162 1.0000 Uani . . . . .
C47 C 1.03716(17) 0.87959(14) 1.66813(16) 0.0155 1.0000 Uani . . . . .
C48 C 1.01415(17) 0.82063(15) 1.72560(16) 0.0174 1.0000 Uani . . . . .
C49 C 1.07928(19) 0.81406(15) 1.81661(17) 0.0184 1.0000 Uani . . . . .
C50 C 1.17095(19) 0.86917(16) 1.85616(17) 0.0248 1.0000 Uani . . . . .
C51 C 1.19529(18) 0.92721(15) 1.80067(16) 0.0256 1.0000 Uani D U . . .
C52 C 1.13104(18) 0.93253(16) 1.70881(18) 0.0218 1.0000 Uani . . . . .
C53 C 1.05236(19) 0.74422(16) 1.87097(18) 0.0235 1.0000 Uani . . . . .
C54 C 1.30198(17) 0.98682(16) 1.83826(17) 0.0368 0.564(3) Uani D U P 1 1
C55 C 0.84287(17) 0.89804(14) 1.54577(16) 0.0159 1.0000 Uani . . . . .
C56 C 0.75802(17) 0.87665(15) 1.46171(16) 0.0172 1.0000 Uani . . . . .
C57 C 0.66128(18) 0.90583(15) 1.44458(15) 0.0186 1.0000 Uani . . . . .
C58 C 0.64379(18) 0.95963(15) 1.51083(16) 0.0204 1.0000 Uani . . . . .
C59 C 0.72660(17) 0.98175(14) 1.59438(16) 0.0174 1.0000 Uani . . . . .
C60 C 0.82317(17) 0.95088(14) 1.61182(16) 0.0173 1.0000 Uani . . . . .
C61 C 0.5736(2) 0.87598(17) 1.35513(18) 0.0255 1.0000 Uani . . . . .
C62 C 0.71334(19) 1.03869(16) 1.66908(18) 0.0228 1.0000 Uani . . . . .
C63 C 0.98707(17) 0.95811(15) 1.50295(17) 0.0171 1.0000 Uani . . . . .
C64 C 0.98057(17) 0.94419(15) 1.41375(17) 0.0186 1.0000 Uani . . . . .
C65 C 0.99419(18) 1.01645(16) 1.36468(18) 0.0198 1.0000 Uani . . . . .
C66 C 1.0156(2) 1.10671(17) 1.4044(2) 0.0266 1.0000 Uani . . . . .
C67 C 1.0215(2) 1.12226(16) 1.49212(18) 0.0254 1.0000 Uani D U . . .
C68 C 1.00737(19) 1.05020(15) 1.54007(18) 0.0219 1.0000 Uani . . . . .
C69 C 0.98048(19) 0.99877(17) 1.26726(19) 0.0248 1.0000 Uani . . . . .
C70 C 1.04108(18) 1.22331(14) 1.53368(17) 0.0392 0.650(3) Uani D U P 2 1
C71 C 0.97078(17) 0.77274(14) 1.52165(16) 0.0164 1.0000 Uani . . . . .
C72 C 0.90435(19) 0.69618(16) 1.51332(16) 0.0174 1.0000 Uani . . . . .
C73 C 0.9258(2) 0.60675(16) 1.49328(17) 0.0189 1.0000 Uani . . . . .
C74 C 1.0138(2) 0.59153(16) 1.47954(17) 0.0205 1.0000 Uani . . . . .
C75 C 1.08093(19) 0.66713(15) 1.48726(16) 0.0192 1.0000 Uani . . . . .
C76 C 1.05979(19) 0.75498(15) 1.50824(16) 0.0188 1.0000 Uani . . . . .
C77 C 0.8504(3) 0.5274(2) 1.4839(2) 0.0277 1.0000 Uani . . . . .
C78 C 1.1759(2) 0.65127(17) 1.4713(2) 0.0277 1.0000 Uani . . . . .
C154 C 1.2897(2) 0.9986(2) 1.84549(19) 0.0363 0.436(3) Uani D U P 1 2
C170 C 1.0608(3) 1.2206(2) 1.5487(3) 0.0383 0.350(3) Uani D U P 2 2
F1 F 0.95304(13) 0.74095(13) 1.85610(12) 0.0378 1.0000 Uani . . . . .
F2 F 1.07125(16) 0.65863(10) 1.85008(14) 0.0404 1.0000 Uani . . . . .
F3 F 1.10547(14) 0.75941(11) 1.96173(11) 0.0330 1.0000 Uani . . . . .
F4 F 1.3692(2) 0.9489(3) 1.9094(3) 0.0561 0.564(3) Uani D U P 1 1
F5 F 1.2891(3) 1.0689(3) 1.8627(3) 0.0831 0.564(3) Uani D U P 1 1
F6 F 1.3369(3) 0.9906(3) 1.7737(3) 0.0528 0.564(3) Uani D U P 1 1
F7 F 0.60068(13) 0.87577(13) 1.28412(11) 0.0378 1.0000 Uani . . . . .
F8 F 0.53792(15) 0.78852(12) 1.35541(13) 0.0461 1.0000 Uani . . . . .
F9 F 0.49458(13) 0.92869(13) 1.33475(12) 0.0418 1.0000 Uani . . . . .
F10 F 0.72698(14) 0.98990(12) 1.74287(11) 0.0298 1.0000 Uani . . . . .
F11 F 0.62058(12) 1.07197(11) 1.64352(12) 0.0340 1.0000 Uani . . . . .
F12 F 0.78288(13) 1.11154(10) 1.70149(12) 0.0321 1.0000 Uani . . . . .
F13 F 0.88316(12) 1.00396(13) 1.20711(12) 0.0396 1.0000 Uani . . . . .
F14 F 1.00470(14) 0.91383(12) 1.24969(12) 0.0372 1.0000 Uani . . . . .
F15 F 1.03752(14) 1.05806(13) 1.24180(12) 0.0409 1.0000 Uani . . . . .
F16 F 1.0272(4) 1.2273(2) 1.6093(3) 0.0717 0.650(3) Uani D U P 2 1
F17 F 0.9761(3) 1.27650(18) 1.4745(2) 0.0641 0.650(3) Uani D U P 2 1
F18 F 1.1338(3) 1.2525(2) 1.5506(4) 0.0870 0.650(3) Uani D U P 2 1
F19 F 0.75831(17) 0.53732(16) 1.42164(17) 0.0671 1.0000 Uani . . . . .
F20 F 0.8360(2) 0.51866(17) 1.56066(15) 0.0771 1.0000 Uani . . . . .
F21 F 0.8802(2) 0.44871(15) 1.4680(3) 0.0968 1.0000 Uani . . . . .
F22 F 1.15274(16) 0.62792(15) 1.38230(14) 0.0507 1.0000 Uani . . . . .
F23 F 1.22655(15) 0.58186(12) 1.51732(16) 0.0497 1.0000 Uani . . . . .
F24 F 1.24239(14) 0.72433(12) 1.49406(16) 0.0449 1.0000 Uani . . . . .
F104 F 1.2635(3) 1.0793(3) 1.8176(3) 0.0519 0.436(3) Uani D U P 1 2
F105 F 1.3620(3) 0.9746(3) 1.8223(4) 0.0835 0.436(3) Uani D U P 1 2
F106 F 1.3232(4) 1.0018(3) 1.9375(3) 0.0560 0.436(3) Uani D U P 1 2
F116 F 1.0767(7) 1.2798(4) 1.4965(4) 0.0751 0.350(3) Uani D U P 2 2
F117 F 1.1477(5) 1.2129(3) 1.6215(4) 0.0649 0.350(3) Uani D U P 2 2
F118 F 0.9935(5) 1.2480(4) 1.5748(6) 0.0859 0.350(3) Uani D U P 2 2
H481 H 0.9532 0.7850 1.7025 0.0222 1.0000 Uiso R . . . .
H501 H 1.2124 0.8662 1.9181 0.0286 1.0000 Uiso R . . . .
H521 H 1.1522 0.9722 1.6747 0.0250 1.0000 Uiso R . . . .
H561 H 0.7665 0.8439 1.4134 0.0210 1.0000 Uiso R . . . .
H581 H 0.5809 0.9791 1.4984 0.0234 1.0000 Uiso R . . . .
H601 H 0.8750 0.9665 1.6708 0.0195 1.0000 Uiso R . . . .
H641 H 0.9666 0.8869 1.3860 0.0223 1.0000 Uiso R . . . .
H661 H 1.0263 1.1530 1.3726 0.0323 1.0000 Uiso R . . . .
H681 H 1.0089 1.0653 1.5970 0.0255 1.0000 Uiso R . . . .
H721 H 0.8436 0.7020 1.5219 0.0203 1.0000 Uiso R . . . .
H741 H 1.0294 0.5332 1.4673 0.0247 1.0000 Uiso R . . . .
H761 H 1.1074 0.8057 1.5149 0.0229 1.0000 Uiso R . . . .
C111 C 0.0984(3) 0.5809(2) 1.1056(2) 0.0409 1.0000 Uani . . . . .
Cl2 Cl -0.03392(8) 0.59094(9) 1.05910(8) 0.0687 1.0000 Uani . . . . .
Cl3 Cl 0.13057(8) 0.48286(7) 1.05734(8) 0.0597 1.0000 Uani . . . . .
H1111 H 0.1313 0.6334 1.0934 0.0496 1.0000 Uiso R . . . .
H1112 H 0.1220 0.5785 1.1705 0.0485 1.0000 Uiso R . . . .
C112 C 0.5886(4) 0.3292(3) 1.1319(3) 0.0664 1.0000 Uani . . . . .
Cl4 Cl 0.49834(9) 0.40361(6) 1.13723(8) 0.0622 1.0000 Uani . . . . .
Cl5 Cl 0.70783(11) 0.34802(9) 1.22875(9) 0.0851 1.0000 Uani . . . . .
H1121 H 0.5613 0.2684 1.1337 0.0797 1.0000 Uiso R . . . .
H1122 H 0.5998 0.3329 1.0747 0.0793 1.0000 Uiso R . . . .

loop_
_atom_site_aniso_label
_atom_site_aniso_U_11
_atom_site_aniso_U_22
_atom_site_aniso_U_33
_atom_site_aniso_U_23
_atom_site_aniso_U_13
_atom_site_aniso_U_12
Ir1 0.01418(5) 0.01144(5) 0.01321(5) 0.00069(4) 0.00454(4) -0.00025(4)
Ir2 0.01582(5) 0.01040(5) 0.01365(5) 0.00100(4) 0.00558(4) 0.00041(4)
P1 0.0146(3) 0.0157(2) 0.0158(3) 0.0031(2) 0.0049(2) 0.00123(19)
P2 0.0184(3) 0.0123(2) 0.0141(2) 0.00014(18) 0.0062(2) -0.00135(19)
N1 0.0173(9) 0.0139(8) 0.0148(8) -0.0001(6) 0.0043(7) 0.0000(7)
N2 0.0187(9) 0.0148(8) 0.0194(9) 0.0053(7) 0.0076(7) 0.0031(7)
N3 0.0204(11) 0.0175(10) 0.0188(10) -0.0009(8) 0.0089(8) 0.0010(8)
N4 0.0243(12) 0.0160(10) 0.0214(11) 0.0039(8) 0.0123(9) 0.0019(8)
O1 0.0229(9) 0.0311(9) 0.0169(8) -0.0019(6) 0.0101(7) 0.0031(7)
O2 0.0199(8) 0.0182(7) 0.0210(8) 0.0001(6) 0.0083(6) 0.0037(6)
O3 0.0221(9) 0.0252(8) 0.0306(9) 0.0065(7) 0.0130(7) 0.0088(7)
O4 0.0209(8) 0.0182(8) 0.0177(8) -0.0020(6) 0.0084(7) -0.0007(6)
C1 0.0181(11) 0.0200(10) 0.0128(9) 0.0012(7) 0.0020(8) -0.0004(8)
C2 0.0195(11) 0.0316(13) 0.0142(10) -0.0039(9) 0.0034(9) -0.0018(9)
C3 0.0253(14) 0.0597(19) 0.0223(13) -0.0018(12) 0.0050(11) 0.0016(13)
C4 0.0347(15) 0.0251(12) 0.0295(13) -0.0068(10) 0.0137(11) -0.0099(10)
C5 0.0256(12) 0.0289(12) 0.0166(10) 0.0013(9) 0.0080(9) 0.0006(9)
C6 0.0226(12) 0.0204(11) 0.0157(10) 0.0008(8) 0.0079(9) -0.0004(9)
C7 0.0173(11) 0.0287(12) 0.0189(11) -0.0002(9) 0.0077(9) 0.0005(9)
C8 0.0212(12) 0.0470(16) 0.0237(12) 0.0078(11) 0.0088(10) -0.0069(11)
C9 0.0317(15) 0.0498(17) 0.0314(14) -0.0004(12) 0.0143(12) 0.0180(13)
C10 0.0166(11) 0.0217(11) 0.0349(13) 0.0140(10) 0.0108(10) 0.0065(9)
C11 0.0285(15) 0.0195(13) 0.059(2) 0.0108(13) 0.0195(14) 0.0029(11)
C12 0.0351(17) 0.0262(14) 0.104(3) 0.0296(17) 0.0346(19) 0.0067(12)
C13 0.0295(16) 0.068(2) 0.091(3) 0.066(2) 0.0271(18) 0.0170(16)
C14 0.0277(16) 0.086(3) 0.053(2) 0.046(2) 0.0143(15) 0.0031(17)
C15 0.0249(14) 0.0521(18) 0.0340(15) 0.0210(13) 0.0106(11) 0.0040(12)
C16 0.0174(10) 0.0224(10) 0.0148(9) 0.0019(8) 0.0047(8) -0.0007(8)
C17 0.0242(13) 0.0263(12) 0.0219(12) 0.0020(9) 0.0030(10) -0.0022(10)
C18 0.0312(15) 0.0293(13) 0.0306(14) -0.0018(10) 0.0051(12) -0.0099(11)
C19 0.0242(13) 0.0460(16) 0.0210(12) 0.0022(11) 0.0028(10) -0.0083(12)
C20 0.0190(12) 0.0504(17) 0.0206(12) 0.0028(11) 0.0066(9) 0.0044(11)
C21 0.0195(12) 0.0342(13) 0.0215(11) 0.0013(9) 0.0063(9) 0.0034(10)
C22 0.0215(11) 0.0153(9) 0.0207(10) 0.0049(8) 0.0076(9) 0.0039(8)
C23 0.0271(13) 0.0180(11) 0.0231(12) 0.0064(10) 0.0114(10) 0.0027(10)
C24 0.0402(17) 0.0359(15) 0.0384(16) 0.0218(12) 0.0177(13) 0.0097(12)
C25 0.0323(14) 0.0177(11) 0.0424(16) 0.0018(10) 0.0119(12) 0.0031(10)
C26 0.0237(12) 0.0276(12) 0.0311(13) 0.0110(10) 0.0118(10) 0.0064(9)
C27 0.0175(11) 0.0134(9) 0.0237(11) 0.0021(8) 0.0079(9) 0.0010(8)
C28 0.0200(11) 0.0176(10) 0.0244(11) 0.0006(8) 0.0121(9) 0.0000(8)
C29 0.0222(12) 0.0204(10) 0.0282(12) 0.0007(9) 0.0099(10) -0.0040(9)
C30 0.0323(14) 0.0226(11) 0.0323(13) -0.0010(9) 0.0211(11) 0.0039(10)
C31 0.0217(11) 0.0135(9) 0.0143(9) -0.0001(7) 0.0060(8) -0.0041(8)
C32 0.0240(12) 0.0177(10) 0.0287(12) -0.0055(9) 0.0059(10) 0.0012(9)
C33 0.0213(12) 0.0251(12) 0.0271(13) -0.0009(9) 0.0022(10) 0.0017(9)
C34 0.0236(13) 0.0268(12) 0.0264(12) -0.0058(10) 0.0039(10) -0.0051(10)
C35 0.0293(14) 0.0207(11) 0.0350(14) -0.0103(10) 0.0063(11) -0.0022(10)
C36 0.0206(12) 0.0181(10) 0.0297(13) -0.0059(9) 0.0038(10) -0.0005(9)
C37 0.0210(11) 0.0153(9) 0.0175(10) 0.0028(7) 0.0077(8) -0.0006(8)
C38 0.0365(14) 0.0154(10) 0.0198(11) 0.0025(8) 0.0077(10) -0.0005(9)
C39 0.0423(16) 0.0155(11) 0.0275(13) 0.0024(9) 0.0123(12) -0.0051(11)
C40 0.0304(14) 0.0223(11) 0.0317(13) 0.0122(10) 0.0135(11) -0.0025(10)
C41 0.0473(18) 0.0311(13) 0.0192(12) 0.0088(10) 0.0093(12) -0.0073(12)
C42 0.0470(17) 0.0235(11) 0.0185(11) 0.0019(9) 0.0109(11) -0.0096(11)
C43 0.0301(14) 0.0208(11) 0.0279(13) -0.0018(10) 0.0170(11) -0.0034(10)
C44 0.060(2) 0.0393(17) 0.061(2) -0.0131(15) 0.0398(19) -0.0275(16)
C45 0.0265(13) 0.0215(11) 0.0286(13) 0.0024(10) 0.0147(11) -0.0019(9)
C46 0.0411(19) 0.0317(15) 0.072(2) -0.0138(15) 0.0267(17) -0.0213(13)
Cl1 0.0217(3) 0.0180(2) 0.0150(2) 0.00275(18) 0.00613(19) 0.00510(19)
B2 0.0163(12) 0.0145(10) 0.0204(13) -0.0003(9) 0.0080(10) -0.0020(8)
C79 0.0162(10) 0.0148(9) 0.0247(12) 0.0008(8) 0.0082(9) -0.0030(8)
C80 0.0153(10) 0.0204(10) 0.0251(12) 0.0008(9) 0.0068(9) -0.0005(8)
C81 0.0189(11) 0.0207(11) 0.0327(13) 0.0020(9) 0.0106(10) 0.0009(9)
C82 0.0158(11) 0.0250(11) 0.0347(14) 0.0080(10) 0.0061(10) -0.0005(9)
C83 0.0173(11) 0.0212(11) 0.0293(12) 0.0066(9) 0.0027(9) -0.0030(9)
C84 0.0212(12) 0.0207(11) 0.0233(12) 0.0022(9) 0.0078(9) -0.0026(9)
C85 0.0202(14) 0.0358(16) 0.0453(19) 0.0014(14) 0.0153(13) 0.0028(11)
C86 0.0222(13) 0.0371(15) 0.0337(15) 0.0028(12) 0.0000(11) -0.0047(11)
C87 0.0204(11) 0.0182(10) 0.0159(10) 0.0018(8) 0.0068(9) -0.0012(8)
C88 0.0244(13) 0.0159(10) 0.0189(12) 0.0005(9) 0.0093(10) -0.0029(9)
C89 0.0284(14) 0.0164(10) 0.0181(12) -0.0017(9) 0.0070(10) -0.0050(9)
C90 0.0361(15) 0.0175(10) 0.0220(12) 0.0009(9) 0.0140(11) 0.0025(10)
C91 0.0257(12) 0.0207(10) 0.0248(12) 0.0040(9) 0.0141(10) 0.0049(9)
C92 0.0230(12) 0.0157(10) 0.0241(12) 0.0008(8) 0.0104(10) -0.0014(8)
C93 0.043(2) 0.0226(14) 0.0346(17) -0.0036(12) 0.0161(15) -0.0079(13)
C94 0.0375(16) 0.0250(13) 0.0508(19) 0.0061(12) 0.0256(15) 0.0061(11)
C95 0.0116(10) 0.0172(9) 0.0214(11) 0.0021(8) 0.0052(8) -0.0008(7)
C96 0.0167(11) 0.0163(10) 0.0180(11) -0.0009(8) 0.0043(9) -0.0025(8)
C97 0.0168(11) 0.0215(10) 0.0183(11) 0.0027(8) 0.0062(9) 0.0007(8)
C98 0.0232(12) 0.0160(10) 0.0244(13) 0.0058(9) 0.0125(10) 0.0001(8)
C99 0.0207(11) 0.0153(10) 0.0290(12) 0.0009(9) 0.0125(10) 0.0012(8)
C100 0.0196(11) 0.0160(9) 0.0258(12) 0.0017(8) 0.0119(9) 0.0037(8)
C101 0.0208(12) 0.0258(12) 0.0189(12) 0.0047(9) 0.0039(10) -0.0033(9)
C102 0.0481(18) 0.0182(12) 0.0435(17) 0.0048(11) 0.0321(15) 0.0044(11)
C103 0.0152(10) 0.0161(9) 0.0213(11) 0.0003(8) 0.0083(9) 0.0019(8)
C104 0.0160(11) 0.0178(10) 0.0210(11) 0.0011(8) 0.0071(9) 0.0016(8)
C105 0.0147(10) 0.0185(10) 0.0227(11) -0.0031(8) 0.0055(8) 0.0032(8)
C106 0.0213(12) 0.0230(11) 0.0213(11) 0.0010(8) 0.0070(9) 0.0065(9)
C107 0.0241(12) 0.0219(11) 0.0228(12) 0.0047(9) 0.0124(10) 0.0058(9)
C108 0.0205(12) 0.0165(10) 0.0197(11) 0.0021(8) 0.0084(10) 0.0003(8)
C109 0.0217(13) 0.0226(12) 0.0337(14) 0.0033(10) 0.0058(11) 0.0050(10)
C110 0.0413(18) 0.0271(13) 0.0260(15) 0.0044(11) 0.0157(13) 0.0022(12)
F25 0.0623(13) 0.0551(12) 0.0474(11) 0.0112(9) 0.0371(10) 0.0158(10)
F26 0.0394(11) 0.0436(10) 0.0556(12) -0.0187(9) 0.0221(9) -0.0044(8)
F27 0.0225(9) 0.0640(13) 0.0632(13) -0.0114(10) 0.0161(9) 0.0123(8)
F28 0.0224(9) 0.0965(17) 0.0413(11) -0.0040(11) -0.0031(8) 0.0132(10)
F29 0.0373(10) 0.0484(10) 0.0282(9) 0.0000(8) 0.0042(8) 0.0022(8)
F30 0.0825(17) 0.0495(12) 0.0471(12) 0.0101(10) -0.0134(11) -0.0430(12)
F31 0.0279(10) 0.0292(9) 0.0763(15) -0.0084(9) 0.0136(10) -0.0103(8)
F32 0.0619(15) 0.0361(11) 0.0691(14) -0.0316(10) 0.0342(12) -0.0172(10)
F33 0.0730(16) 0.0414(11) 0.0562(13) 0.0156(10) 0.0182(12) -0.0255(11)
F34 0.0782(18) 0.0840(18) 0.115(2) -0.0518(17) 0.0761(18) -0.0212(15)
F35 0.0308(10) 0.0348(9) 0.0767(14) -0.0018(9) 0.0279(10) 0.0018(8)
F36 0.0613(16) 0.0993(19) 0.167(3) 0.100(2) 0.0720(18) 0.0561(14)
F37 0.0248(9) 0.0540(11) 0.0249(8) 0.0068(7) -0.0011(7) 0.0005(7)
F38 0.0545(12) 0.0412(10) 0.0310(9) 0.0020(7) 0.0243(9) -0.0167(8)
F39 0.0451(11) 0.0381(9) 0.0259(8) 0.0002(7) 0.0147(8) 0.0110(8)
F40 0.0679(17) 0.0280(11) 0.142(3) -0.0191(14) 0.0052(17) 0.0206(11)
F41 0.168(3) 0.0272(10) 0.0510(13) -0.0148(9) 0.0578(16) -0.0204(13)
F42 0.0790(17) 0.0385(12) 0.105(2) -0.0404(12) 0.0655(16) -0.0357(11)
F43 0.0516(13) 0.0576(12) 0.0313(10) -0.0035(9) -0.0057(9) -0.0203(10)
F44 0.0202(8) 0.0241(8) 0.0851(15) -0.0092(9) 0.0224(9) -0.0013(7)
F45 0.0270(9) 0.0182(7) 0.0510(11) -0.0028(7) 0.0093(8) -0.0004(6)
F46 0.0449(12) 0.0650(13) 0.0525(12) 0.0233(10) 0.0296(10) -0.0032(10)
F47 0.121(2) 0.0250(9) 0.0812(16) 0.0191(10) 0.0731(16) 0.0189(11)
F48 0.0755(15) 0.0613(13) 0.0232(9) 0.0131(9) 0.0140(9) -0.0130(11)
B1 0.0175(12) 0.0136(10) 0.0180(12) 0.0013(9) 0.0077(10) 0.0018(8)
C47 0.0142(10) 0.0143(9) 0.0171(10) -0.0008(7) 0.0056(8) 0.0017(7)
C48 0.0146(10) 0.0164(9) 0.0197(11) -0.0010(8) 0.0057(8) 0.0002(8)
C49 0.0203(11) 0.0165(10) 0.0165(11) 0.0002(8) 0.0055(9) 0.0008(8)
C50 0.0204(12) 0.0235(11) 0.0232(12) 0.0019(9) 0.0014(9) 0.0019(9)
C51 0.0171(12) 0.0219(11) 0.0291(13) 0.0025(9) 0.0010(10) -0.0044(9)
C52 0.0182(11) 0.0185(10) 0.0270(12) 0.0010(9) 0.0078(9) -0.0012(8)
C53 0.0230(12) 0.0220(11) 0.0225(12) 0.0012(9) 0.0061(9) 0.0019(9)
C54 0.0266(19) 0.0352(19) 0.0361(18) 0.0010(15) 0.0005(15) -0.0037(15)
C55 0.0176(10) 0.0134(9) 0.0178(10) 0.0033(8) 0.0082(8) 0.0006(7)
C56 0.0173(10) 0.0156(9) 0.0190(10) 0.0012(8) 0.0076(8) 0.0007(8)
C57 0.0174(10) 0.0179(9) 0.0182(10) 0.0029(8) 0.0046(8) 0.0012(8)
C58 0.0167(10) 0.0187(10) 0.0265(12) 0.0043(8) 0.0092(9) 0.0036(8)
C59 0.0180(10) 0.0124(9) 0.0233(11) 0.0023(8) 0.0100(9) 0.0000(7)
C60 0.0157(10) 0.0157(9) 0.0194(10) 0.0007(8) 0.0062(8) -0.0018(8)
C61 0.0201(12) 0.0243(11) 0.0252(12) 0.0021(9) 0.0020(9) 0.0031(9)
C62 0.0217(12) 0.0215(11) 0.0288(12) -0.0006(9) 0.0143(10) 0.0021(9)
C63 0.0170(11) 0.0140(9) 0.0224(12) 0.0019(8) 0.0099(9) 0.0021(7)
C64 0.0151(10) 0.0178(10) 0.0235(11) 0.0008(8) 0.0082(9) 0.0016(8)
C65 0.0152(11) 0.0242(11) 0.0208(12) 0.0038(9) 0.0078(9) 0.0017(8)
C66 0.0266(13) 0.0204(11) 0.0364(15) 0.0094(10) 0.0159(11) 0.0015(9)
C67 0.0314(14) 0.0154(11) 0.0340(15) 0.0018(10) 0.0181(12) 0.0018(9)
C68 0.0263(12) 0.0179(10) 0.0252(12) 0.0014(9) 0.0142(10) 0.0023(9)
C69 0.0170(11) 0.0289(12) 0.0272(13) 0.0098(10) 0.0070(10) 0.0013(9)
C70 0.054(2) 0.0195(14) 0.052(2) 0.0047(15) 0.0305(19) -0.0001(15)
C71 0.0173(10) 0.0155(9) 0.0153(10) 0.0007(8) 0.0056(8) 0.0016(8)
C72 0.0201(12) 0.0185(10) 0.0143(11) 0.0027(8) 0.0075(9) 0.0027(8)
C73 0.0221(12) 0.0155(10) 0.0149(11) 0.0010(8) 0.0035(9) -0.0002(8)
C74 0.0282(13) 0.0154(10) 0.0169(11) 0.0012(8) 0.0079(10) 0.0047(9)
C75 0.0224(11) 0.0170(10) 0.0182(11) 0.0018(8) 0.0078(9) 0.0054(8)
C76 0.0200(11) 0.0170(10) 0.0200(11) 0.0020(8) 0.0085(9) 0.0020(8)
C77 0.0360(18) 0.0162(11) 0.0284(15) 0.0024(10) 0.0109(13) -0.0023(11)
C78 0.0301(14) 0.0213(11) 0.0365(15) 0.0057(10) 0.0176(12) 0.0080(10)
C154 0.0224(19) 0.042(2) 0.037(2) 0.0037(17) 0.0042(16) -0.0064(16)
C170 0.055(3) 0.0155(17) 0.054(3) 0.0075(18) 0.032(2) 0.0058(18)
F1 0.0250(9) 0.0546(11) 0.0349(9) 0.0182(8) 0.0121(7) -0.0001(7)
F2 0.0670(13) 0.0165(7) 0.0511(11) 0.0014(7) 0.0381(10) 0.0011(7)
F3 0.0403(10) 0.0313(8) 0.0195(8) 0.0047(7) 0.0042(7) -0.0013(7)
F4 0.0253(16) 0.065(2) 0.0532(19) 0.0186(17) -0.0093(14) -0.0185(14)
F5 0.0213(17) 0.059(2) 0.155(4) -0.079(3) 0.033(2) -0.0215(16)
F6 0.0301(18) 0.074(2) 0.0436(18) -0.0047(17) 0.0073(14) -0.0202(16)
F7 0.0316(9) 0.0563(11) 0.0191(7) -0.0004(7) 0.0037(7) 0.0049(8)
F8 0.0439(11) 0.0344(9) 0.0383(10) 0.0029(8) -0.0037(8) -0.0165(8)
F9 0.0227(9) 0.0528(11) 0.0350(9) -0.0034(8) -0.0044(7) 0.0160(8)
F10 0.0367(10) 0.0313(9) 0.0271(9) 0.0021(7) 0.0187(8) 0.0026(7)
F11 0.0291(9) 0.0359(9) 0.0407(9) -0.0037(7) 0.0177(7) 0.0124(7)
F12 0.0378(9) 0.0225(7) 0.0402(9) -0.0120(6) 0.0227(8) -0.0082(6)
F13 0.0196(8) 0.0634(12) 0.0296(9) 0.0142(8) 0.0025(7) 0.0038(8)
F14 0.0453(11) 0.0406(9) 0.0279(9) 0.0017(7) 0.0166(8) 0.0102(8)
F15 0.0411(10) 0.0526(11) 0.0312(9) 0.0015(8) 0.0197(8) -0.0197(8)
F16 0.147(5) 0.0243(16) 0.059(2) -0.0102(14) 0.061(3) -0.010(2)
F17 0.079(2) 0.0217(13) 0.091(2) 0.0034(14) 0.0319(19) 0.0144(14)
F18 0.0385(19) 0.0267(17) 0.200(5) -0.049(3) 0.061(3) -0.0176(14)
F19 0.0400(12) 0.0546(13) 0.0710(15) 0.0278(12) -0.0138(11) -0.0227(10)
F20 0.108(2) 0.0780(17) 0.0439(13) -0.0030(12) 0.0367(14) -0.0584(15)
F21 0.0732(18) 0.0148(10) 0.229(4) -0.0199(15) 0.093(2) -0.0089(10)
F22 0.0518(12) 0.0704(13) 0.0417(11) -0.0055(10) 0.0316(10) 0.0108(10)
F23 0.0450(11) 0.0406(10) 0.0840(16) 0.0326(10) 0.0417(11) 0.0293(9)
F24 0.0326(10) 0.0315(9) 0.0809(15) -0.0041(9) 0.0345(10) 0.0017(7)
F104 0.0270(18) 0.052(2) 0.053(2) 0.0097(18) -0.0061(16) -0.0215(16)
F105 0.0156(18) 0.067(3) 0.156(5) -0.079(3) 0.034(2) -0.0199(17)
F106 0.041(2) 0.073(2) 0.0382(18) -0.0013(19) 0.0028(16) -0.0261(18)
F116 0.150(5) 0.025(2) 0.060(2) -0.0059(18) 0.056(3) -0.019(2)
F117 0.079(3) 0.0218(18) 0.088(3) 0.0018(18) 0.027(2) 0.0074(18)
F118 0.039(2) 0.028(2) 0.197(6) -0.055(3) 0.062(3) -0.0089(18)
C111 0.0350(17) 0.0414(17) 0.0390(17) -0.0047(13) 0.0095(14) -0.0098(14)
Cl2 0.0349(5) 0.0897(8) 0.0741(7) 0.0083(6) 0.0148(5) -0.0004(5)
Cl3 0.0667(6) 0.0469(5) 0.0764(7) -0.0142(4) 0.0441(6) -0.0138(4)
C112 0.094(4) 0.0343(19) 0.088(3) -0.012(2) 0.058(3) -0.019(2)
Cl4 0.0841(7) 0.0395(4) 0.0780(7) 0.0018(4) 0.0504(6) -0.0111(5)
Cl5 0.1021(10) 0.0751(7) 0.0818(8) 0.0448(6) 0.0370(7) 0.0078(7)

loop_
_atom_type_symbol
_atom_type_scat_dispersion_real
_atom_type_scat_dispersion_imag
_atom_type_scat_Cromer_Mann_a1
_atom_type_scat_Cromer_Mann_b1
_atom_type_scat_Cromer_Mann_a2
_atom_type_scat_Cromer_Mann_b2
_atom_type_scat_Cromer_Mann_a3
_atom_type_scat_Cromer_Mann_b3
_atom_type_scat_Cromer_Mann_a4
_atom_type_scat_Cromer_Mann_b4
_atom_type_scat_Cromer_Mann_c
_atom_type_scat_source
C 0.0033 0.0016 2.3100 20.8439 1.0200 10.2075 1.5886 0.5687 0.8650 51.6512 0.2156 'International Tables Vol C 4.2.6.8 and 6.1.1.4'
H 0.0000 0.0000 0.4930 10.5109 0.3229 26.1257 0.1402 3.1424 0.0408 57.7998 0.0030 'International Tables Vol C 4.2.6.8 and 6.1.1.4'
B 0.0013 0.0007 2.0545 23.2185 1.3326 1.0210 1.0979 60.3498 0.7068 0.1403 -0.1932 'International Tables Vol C 4.2.6.8 and 6.1.1.4'
N 0.0061 0.0033 12.2126 0.0057 3.1322 9.8933 2.0125 28.9975 1.1663 0.5826 -11.5290 'International Tables Vol C 4.2.6.8 and 6.1.1.4'
O 0.0106 0.0060 3.0485 13.2771 2.2868 5.7011 1.5463 0.3239 0.8670 32.9089 0.2508 'International Tables Vol C 4.2.6.8 and 6.1.1.4'
F 0.0171 0.0103 3.5392 10.2825 2.6412 4.2944 1.5170 0.2615 1.0243 26.1476 0.2776 'International Tables Vol C 4.2.6.8 and 6.1.1.4'
P 0.1023 0.0942 6.4345 1.9067 4.1791 27.1570 1.7800 0.5260 1.4908 68.1645 1.1149 'International Tables Vol C 4.2.6.8 and 6.1.1.4'
Cl 0.1484 0.1585 11.4604 0.0104 7.1964 1.1662 6.2556 18.5194 1.6455 47.7784 -9.5574 'International Tables Vol C 4.2.6.8 and 6.1.1.4'
Ir -1.4442 7.9887 27.3049 1.5928 16.7296 8.8655 15.6115 0.4179 5.8338 45.0011 11.4722 'International Tables Vol C 4.2.6.8 and 6.1.1.4'

loop_
_geom_angle_atom_site_label_1
_geom_angle_atom_site_label_2
_geom_angle_atom_site_label_3
_geom_angle
_geom_angle_publ_flag
Ir2 Ir1 P1 123.391(16) yes
Ir2 Ir1 N1 145.56(5) yes
P1 Ir1 N1 90.85(5) yes
Ir2 Ir1 N3 89.56(6) yes
P1 Ir1 N3 94.35(6) yes
N1 Ir1 N3 91.45(8) yes
Ir2 Ir1 Cl1 54.564(13) yes
P1 Ir1 Cl1 172.32(2) yes
N1 Ir1 Cl1 91.02(5) yes
N3 Ir1 Cl1 93.05(6) yes
Ir1 Ir2 P2 122.391(15) yes
Ir1 Ir2 N2 145.98(5) yes
P2 Ir2 N2 90.58(6) yes
Ir1 Ir2 N4 92.79(6) yes
P2 Ir2 N4 93.44(6) yes
N2 Ir2 N4 93.35(8) yes
Ir1 Ir2 Cl1 54.553(13) yes
P2 Ir2 Cl1 172.206(19) yes
N2 Ir2 Cl1 91.64(6) yes
N4 Ir2 Cl1 93.89(6) yes
Ir1 P1 O2 111.57(6) yes
Ir1 P1 C10 116.67(8) yes
O2 P1 C10 98.77(11) yes
Ir1 P1 C16 118.56(8) yes
O2 P1 C16 104.23(10) yes
C10 P1 C16 104.59(11) yes
Ir2 P2 O4 112.36(7) yes
Ir2 P2 C31 115.78(8) yes
O4 P2 C31 98.75(10) yes
Ir2 P2 C37 118.18(7) yes
O4 P2 C37 105.20(10) yes
C31 P2 C37 104.31(10) yes
Ir1 N1 C1 121.71(14) yes
Ir1 N1 C6 130.43(16) yes
C1 N1 C6 107.65(19) yes
Ir2 N2 C22 121.56(14) yes
Ir2 N2 C27 129.47(15) yes
C22 N2 C27 108.32(18) yes
Ir1 N3 C43 175.8(2) yes
Ir2 N4 C45 168.1(2) yes
C5 O1 C6 106.51(18) yes
P1 O2 C7 124.75(14) yes
C26 O3 C27 107.41(18) yes
P2 O4 C28 126.38(14) yes
N1 C1 C2 110.81(18) yes
N1 C1 C5 101.44(18) yes
C2 C1 C5 115.84(19) yes
N1 C1 H11 108.4 no
C2 C1 H11 108.9 no
C5 C1 H11 111.2 no
C1 C2 C3 109.8(2) yes
C1 C2 C4 113.0(2) yes
C3 C2 C4 111.5(2) yes
C1 C2 H21 107.9 no
C3 C2 H21 106.5 no
C4 C2 H21 107.7 no
C2 C3 H31 109.0 no
C2 C3 H32 111.8 no
H31 C3 H32 107.0 no
C2 C3 H33 109.9 no
H31 C3 H33 108.9 no
H32 C3 H33 110.2 no
C2 C4 H41 112.6 no
C2 C4 H42 107.3 no
H41 C4 H42 109.5 no
C2 C4 H43 109.2 no
H41 C4 H43 111.2 no
H42 C4 H43 106.8 no
C1 C5 O1 105.04(18) yes
C1 C5 H51 111.3 no
O1 C5 H51 105.8 no
C1 C5 H52 111.2 no
O1 C5 H52 109.2 no
H51 C5 H52 113.7 no
O1 C6 N1 117.9(2) yes
O1 C6 C7 114.4(2) yes
N1 C6 C7 127.7(2) yes
C6 C7 O2 109.39(19) yes
C6 C7 C8 108.7(2) yes
O2 C7 C8 112.33(19) yes
C6 C7 C9 109.7(2) yes
O2 C7 C9 104.8(2) yes
C8 C7 C9 111.8(2) yes
C7 C8 H81 108.3 no
C7 C8 H82 112.8 no
H81 C8 H82 107.9 no
C7 C8 H83 110.8 no
H81 C8 H83 109.0 no
H82 C8 H83 108.0 no
C7 C9 H91 107.2 no
C7 C9 H92 109.5 no
H91 C9 H92 113.5 no
C7 C9 H93 109.0 no
H91 C9 H93 109.0 no
H92 C9 H93 108.6 no
P1 C10 C11 119.3(2) yes
P1 C10 C15 120.3(2) yes
C11 C10 C15 120.4(3) yes
C10 C11 C12 118.4(3) yes
C10 C11 H111 120.1 no
C12 C11 H111 121.5 no
C11 C12 C13 120.6(3) yes
C11 C12 H121 119.1 no
C13 C12 H121 120.2 no
C12 C13 C14 120.7(3) yes
C12 C13 H131 117.7 no
C14 C13 H131 121.6 no
C13 C14 C15 120.1(4) yes
C13 C14 H141 118.1 no
C15 C14 H141 121.8 no
C10 C15 C14 119.7(3) yes
C10 C15 H151 119.6 no
C14 C15 H151 120.7 no
P1 C16 C17 122.93(18) yes
P1 C16 C21 117.60(17) yes
C17 C16 C21 119.4(2) yes
C16 C17 C18 120.1(3) yes
C16 C17 H171 119.9 no
C18 C17 H171 120.0 no
C17 C18 C19 119.5(3) yes
C17 C18 H181 120.3 no
C19 C18 H181 120.2 no
C18 C19 C20 120.5(2) yes
C18 C19 H191 119.9 no
C20 C19 H191 119.6 no
C19 C20 C21 120.4(3) yes
C19 C20 H201 119.9 no
C21 C20 H201 119.7 no
C16 C21 C20 120.0(2) yes
C16 C21 H211 120.6 no
C20 C21 H211 119.4 no
N2 C22 C23 112.48(19) yes
N2 C22 C26 101.88(18) yes
C23 C22 C26 115.21(19) yes
N2 C22 H221 108.0 no
C23 C22 H221 109.8 no
C26 C22 H221 109.0 no
C22 C23 C24 108.8(2) yes
C22 C23 C25 112.9(2) yes
C24 C23 C25 111.8(2) yes
C22 C23 H231 108.7 no
C24 C23 H231 106.1 no
C25 C23 H231 108.3 no
C23 C24 H241 109.4 no
C23 C24 H242 109.0 no
H241 C24 H242 112.3 no
C23 C24 H243 108.7 no
H241 C24 H243 109.2 no
H242 C24 H243 108.3 no
C23 C25 H251 111.2 no
C23 C25 H252 109.3 no
H251 C25 H252 108.0 no
C23 C25 H253 111.8 no
H251 C25 H253 108.2 no
H252 C25 H253 108.3 no
C22 C26 O3 105.30(18) yes
C22 C26 H261 112.1 no
O3 C26 H261 107.9 no
C22 C26 H262 111.5 no
O3 C26 H262 110.8 no
H261 C26 H262 109.1 no
O3 C27 N2 116.7(2) yes
O3 C27 C28 115.4(2) yes
N2 C27 C28 127.9(2) yes
C27 C28 O4 109.57(18) yes
C27 C28 C29 108.56(19) yes
O4 C28 C29 112.54(18) yes
C27 C28 C30 111.14(19) yes
O4 C28 C30 104.01(19) yes
C29 C28 C30 111.0(2) yes
C28 C29 H291 111.6 no
C28 C29 H292 109.5 no
H291 C29 H292 108.2 no
C28 C29 H293 111.8 no
H291 C29 H293 102.7 no
H292 C29 H293 112.8 no
C28 C30 H301 106.8 no
C28 C30 H302 106.7 no
H301 C30 H302 111.2 no
C28 C30 H303 107.3 no
H301 C30 H303 112.9 no
H302 C30 H303 111.5 no
P2 C31 C32 119.49(16) yes
P2 C31 C36 120.93(19) yes
C32 C31 C36 119.5(2) yes
C31 C32 C33 120.8(2) yes
C31 C32 H321 120.9 no
C33 C32 H321 118.3 no
C32 C33 C34 119.8(2) yes
C32 C33 H331 120.3 no
C34 C33 H331 119.8 no
C33 C34 C35 119.9(2) yes
C33 C34 H341 120.9 no
C35 C34 H341 119.2 no
C34 C35 C36 120.3(2) yes
C34 C35 H351 119.5 no
C36 C35 H351 120.3 no
C35 C36 C31 119.7(2) yes
C35 C36 H361 119.9 no
C31 C36 H361 120.4 no
P2 C37 C38 122.18(17) yes
P2 C37 C42 118.15(17) yes
C38 C37 C42 119.5(2) yes
C37 C38 C39 120.2(2) yes
C37 C38 H381 122.5 no
C39 C38 H381 117.3 no
C38 C39 C40 119.7(2) yes
C38 C39 H391 119.5 no
C40 C39 H391 120.8 no
C39 C40 C41 120.4(2) yes
C39 C40 H401 120.2 no
C41 C40 H401 119.4 no
C40 C41 C42 120.3(2) yes
C40 C41 H411 116.7 no
C42 C41 H411 123.0 no
C37 C42 C41 119.9(2) yes
C37 C42 H421 121.5 no
C41 C42 H421 118.6 no
N3 C43 C44 179.0(3) yes
C43 C44 H441 109.7 no
C43 C44 H442 106.4 no
H441 C44 H442 108.4 no
C43 C44 H443 112.2 no
H441 C44 H443 109.4 no
H442 C44 H443 110.7 no
N4 C45 C46 178.5(3) yes
C45 C46 H461 114.5 no
C45 C46 H462 116.0 no
H461 C46 H462 105.9 no
C45 C46 H463 110.3 no
H461 C46 H463 104.6 no
H462 C46 H463 104.5 no
Ir2 Cl1 Ir1 70.884(15) yes
C79 B2 C87 113.17(18) yes
C79 B2 C95 103.15(18) yes
C87 B2 C95 112.5(2) yes
C79 B2 C103 110.4(2) yes
C87 B2 C103 104.24(18) yes
C95 B2 C103 113.69(18) yes
B2 C79 C80 122.5(2) yes
B2 C79 C84 121.2(2) yes
C80 C79 C84 116.0(2) yes
C79 C80 C81 121.9(2) yes
C79 C80 H801 120.4 no
C81 C80 H801 117.7 no
C80 C81 C82 121.4(2) yes
C80 C81 C85 118.7(2) yes
C82 C81 C85 119.9(2) yes
C81 C82 C83 117.3(2) yes
C81 C82 H821 119.6 no
C83 C82 H821 123.1 no
C82 C83 C84 121.1(2) yes
C82 C83 C86 119.9(2) yes
C84 C83 C86 119.0(2) yes
C79 C84 C83 122.3(2) yes
C79 C84 H841 118.8 no
C83 C84 H841 118.9 no
C81 C85 F25 112.0(3) yes
C81 C85 F26 111.9(3) yes
F25 C85 F26 105.2(3) yes
C81 C85 F27 113.9(3) yes
F25 C85 F27 106.9(3) yes
F26 C85 F27 106.2(3) yes
C83 C86 F28 111.7(2) yes
C83 C86 F29 112.7(2) yes
F28 C86 F29 104.4(2) yes
C83 C86 F30 112.6(2) yes
F28 C86 F30 108.6(3) yes
F29 C86 F30 106.3(3) yes
B2 C87 C88 123.9(2) yes
B2 C87 C92 119.1(2) yes
C88 C87 C92 116.7(2) yes
C87 C88 C89 120.9(2) yes
C87 C88 H881 119.8 no
C89 C88 H881 119.3 no
C88 C89 C90 121.3(2) yes
C88 C89 C93 119.3(3) yes
C90 C89 C93 119.4(3) yes
C89 C90 C91 118.5(2) yes
C89 C90 H901 120.5 no
C91 C90 H901 121.0 no
C90 C91 C92 120.5(2) yes
C90 C91 C94 117.9(2) yes
C92 C91 C94 121.6(2) yes
C87 C92 C91 122.1(2) yes
C87 C92 H921 118.8 no
C91 C92 H921 119.1 no
C89 C93 F31 113.8(3) yes
C89 C93 F32 112.3(3) yes
F31 C93 F32 106.3(3) yes
C89 C93 F33 111.9(3) yes
F31 C93 F33 106.2(3) yes
F32 C93 F33 105.8(3) yes
C91 C94 F34 112.0(3) yes
C91 C94 F35 113.9(2) yes
F34 C94 F35 104.8(3) yes
C91 C94 F36 113.0(3) yes
F34 C94 F36 105.1(3) yes
F35 C94 F36 107.3(3) yes
B2 C95 C96 123.5(2) yes
B2 C95 C100 121.1(2) yes
C96 C95 C100 115.2(2) yes
C95 C96 C97 123.1(2) yes
C95 C96 H961 118.7 no
C97 C96 H961 118.0 no
C96 C97 C98 120.1(2) yes
C96 C97 C101 120.5(2) yes
C98 C97 C101 119.3(2) yes
C97 C98 C99 118.1(2) yes
C97 C98 H981 120.6 no
C99 C98 H981 121.3 no
C98 C99 C100 121.1(2) yes
C98 C99 C102 118.2(2) yes
C100 C99 C102 120.7(2) yes
C95 C100 C99 122.3(2) yes
C95 C100 H1001 118.9 no
C99 C100 H1001 118.8 no
C97 C101 F37 112.1(2) yes
C97 C101 F38 114.1(2) yes
F37 C101 F38 105.7(2) yes
C97 C101 F39 113.4(2) yes
F37 C101 F39 104.6(2) yes
F38 C101 F39 106.1(2) yes
C99 C102 F40 113.5(3) yes
C99 C102 F41 113.6(2) yes
F40 C102 F41 104.8(3) yes
C99 C102 F42 113.4(2) yes
F40 C102 F42 104.2(3) yes
F41 C102 F42 106.5(3) yes
B2 C103 C104 124.4(2) yes
B2 C103 C108 120.1(2) yes
C104 C103 C108 115.5(2) yes
C103 C104 C105 121.8(2) yes
C103 C104 H1041 120.3 no
C105 C104 H1041 117.9 no
C104 C105 C106 121.7(2) yes
C104 C105 C109 117.5(2) yes
C106 C105 C109 120.8(2) yes
C105 C106 C107 117.0(2) yes
C105 C106 H1061 120.6 no
C107 C106 H1061 122.4 no
C106 C107 C108 121.1(2) yes
C106 C107 C110 119.2(2) yes
C108 C107 C110 119.7(2) yes
C103 C108 C107 122.7(2) yes
C103 C108 H1081 119.0 no
C107 C108 H1081 118.3 no
C105 C109 F43 113.5(2) yes
C105 C109 F44 112.9(2) yes
F43 C109 F44 107.5(2) yes
C105 C109 F45 112.3(2) yes
F43 C109 F45 105.5(2) yes
F44 C109 F45 104.4(2) yes
C107 C110 F46 112.2(2) yes
C107 C110 F47 112.3(2) yes
F46 C110 F47 105.6(3) yes
C107 C110 F48 114.2(2) yes
F46 C110 F48 105.0(2) yes
F47 C110 F48 106.9(2) yes
C47 B1 C55 110.75(19) yes
C47 B1 C63 114.43(19) yes
C55 B1 C63 102.21(17) yes
C47 B1 C71 102.03(17) yes
C55 B1 C71 114.46(18) yes
C63 B1 C71 113.42(19) yes
B1 C47 C48 119.64(19) yes
B1 C47 C52 124.4(2) yes
C48 C47 C52 115.8(2) yes
C47 C48 C49 122.9(2) yes
C47 C48 H481 119.3 no
C49 C48 H481 117.9 no
C48 C49 C50 120.3(2) yes
C48 C49 C53 119.3(2) yes
C50 C49 C53 120.4(2) yes
C49 C50 C51 117.7(2) yes
C49 C50 H501 119.4 no
C51 C50 H501 122.9 no
C50 C51 C52 122.1(2) yes
C50 C51 C54 120.94(18) yes
C52 C51 C54 116.91(18) yes
C50 C51 C52 122.1(2) yes
C50 C51 C154 118.80(19) yes
C52 C51 C154 118.58(19) yes
C47 C52 C51 121.3(2) yes
C47 C52 H521 120.7 no
C51 C52 H521 118.1 no
C49 C53 F1 112.6(2) yes
C49 C53 F2 111.9(2) yes
F1 C53 F2 106.3(2) yes
C49 C53 F3 113.5(2) yes
F1 C53 F3 106.4(2) yes
F2 C53 F3 105.7(2) yes
C51 C54 F4 109.62(9) yes
C51 C54 F5 109.26(9) yes
F4 C54 F5 109.56(9) yes
C51 C54 F6 109.96(9) yes
F4 C54 F6 109.21(9) yes
F5 C54 F6 109.23(9) yes
B1 C55 C56 121.4(2) yes
B1 C55 C60 122.3(2) yes
C56 C55 C60 115.6(2) yes
C55 C56 C57 122.5(2) yes
C55 C56 H561 120.0 no
C57 C56 H561 117.4 no
C56 C57 C58 120.9(2) yes
C56 C57 C61 119.3(2) yes
C58 C57 C61 119.8(2) yes
C57 C58 C59 117.5(2) yes
C57 C58 H581 120.0 no
C59 C58 H581 122.5 no
C58 C59 C60 121.3(2) yes
C58 C59 C62 120.5(2) yes
C60 C59 C62 118.2(2) yes
C55 C60 C59 122.1(2) yes
C55 C60 H601 121.2 no
C59 C60 H601 116.7 no
C57 C61 F7 112.7(2) yes
C57 C61 F8 111.1(2) yes
F7 C61 F8 105.2(2) yes
C57 C61 F9 113.3(2) yes
F7 C61 F9 106.6(2) yes
F8 C61 F9 107.4(2) yes
C59 C62 F10 111.86(19) yes
C59 C62 F11 113.9(2) yes
F10 C62 F11 106.25(19) yes
C59 C62 F12 112.3(2) yes
F10 C62 F12 105.2(2) yes
F11 C62 F12 106.69(18) yes
B1 C63 C64 123.5(2) yes
B1 C63 C68 120.3(2) yes
C64 C63 C68 115.8(2) yes
C63 C64 C65 122.2(2) yes
C63 C64 H641 119.8 no
C65 C64 H641 118.0 no
C64 C65 C66 120.3(2) yes
C64 C65 C69 120.2(2) yes
C66 C65 C69 119.5(2) yes
C65 C66 C67 118.6(2) yes
C65 C66 H661 119.6 no
C67 C66 H661 121.8 no
C66 C67 C68 120.7(2) yes
C66 C67 C70 117.87(18) yes
C68 C67 C70 121.4(2) yes
C66 C67 C68 120.7(2) yes
C66 C67 C170 122.2(2) yes
C68 C67 C170 116.5(2) yes
C63 C68 C67 122.4(2) yes
C63 C68 H681 120.9 no
C67 C68 H681 116.6 no
C65 C69 F13 112.8(2) yes
C65 C69 F14 113.0(2) yes
F13 C69 F14 104.7(2) yes
C65 C69 F15 113.5(2) yes
F13 C69 F15 105.9(2) yes
F14 C69 F15 106.1(2) yes
C67 C70 F16 109.71(9) yes
C67 C70 F17 109.80(9) yes
F16 C70 F17 109.09(9) yes
C67 C70 F18 109.40(9) yes
F16 C70 F18 109.49(9) yes
F17 C70 F18 109.33(9) yes
B1 C71 C72 124.8(2) yes
B1 C71 C76 118.7(2) yes
C72 C71 C76 116.0(2) yes
C71 C72 C73 121.9(2) yes
C71 C72 H721 121.4 no
C73 C72 H721 116.7 no
C72 C73 C74 120.8(2) yes
C72 C73 C77 119.3(3) yes
C74 C73 C77 119.9(2) yes
C73 C74 C75 118.2(2) yes
C73 C74 H741 121.8 no
C75 C74 H741 119.9 no
C74 C75 C76 120.6(2) yes
C74 C75 C78 118.5(2) yes
C76 C75 C78 120.9(2) yes
C71 C76 C75 122.6(2) yes
C71 C76 H761 117.9 no
C75 C76 H761 119.5 no
C73 C77 F19 113.1(2) yes
C73 C77 F20 112.0(2) yes
F19 C77 F20 104.0(3) yes
C73 C77 F21 113.3(3) yes
F19 C77 F21 109.3(3) yes
F20 C77 F21 104.5(3) yes
C75 C78 F22 111.4(2) yes
C75 C78 F23 112.4(2) yes
F22 C78 F23 105.6(2) yes
C75 C78 F24 113.8(2) yes
F22 C78 F24 106.1(2) yes
F23 C78 F24 107.0(2) yes
C51 C154 F104 109.64(9) yes
C51 C154 F105 109.30(9) yes
F104 C154 F105 109.45(9) yes
C51 C154 F106 109.79(9) yes
F104 C154 F106 109.14(9) yes
F105 C154 F106 109.51(9) yes
C67 C170 F116 109.48(9) yes
C67 C170 F117 109.80(9) yes
F116 C170 F117 109.35(9) yes
C67 C170 F118 109.45(9) yes
F116 C170 F118 109.44(9) yes
F117 C170 F118 109.31(9) yes
Cl2 C111 Cl3 111.48(17) yes
Cl2 C111 H1111 109.4 no
Cl3 C111 H1111 108.0 no
Cl2 C111 H1112 108.6 no
Cl3 C111 H1112 110.8 no
H1111 C111 H1112 108.6 no
Cl4 C112 Cl5 111.9(2) yes
Cl4 C112 H1121 106.0 no
Cl5 C112 H1121 107.2 no
Cl4 C112 H1122 112.6 no
Cl5 C112 H1122 109.8 no
H1121 C112 H1122 109.1 no

loop_
_geom_bond_atom_site_label_1
_geom_bond_atom_site_label_2
_geom_bond_distance
_geom_bond_publ_flag
Ir1 Ir2 2.82334(14) yes
Ir1 P1 2.2000(6) yes
Ir1 N1 2.0696(18) yes
Ir1 N3 2.168(2) yes
Ir1 Cl1 2.4343(5) yes
Ir2 P2 2.1963(6) yes
Ir2 N2 2.0637(18) yes
Ir2 N4 2.168(2) yes
Ir2 Cl1 2.4346(5) yes
P1 O2 1.6157(17) yes
P1 C10 1.802(2) yes
P1 C16 1.808(2) yes
P2 O4 1.6126(17) yes
P2 C31 1.798(2) yes
P2 C37 1.805(2) yes
N1 C1 1.511(3) yes
N1 C6 1.272(3) yes
N2 C22 1.506(3) yes
N2 C27 1.287(3) yes
N3 C43 1.123(3) yes
N4 C45 1.132(3) yes
O1 C5 1.455(3) yes
O1 C6 1.323(3) yes
O2 C7 1.450(3) yes
O3 C26 1.453(3) yes
O3 C27 1.329(3) yes
O4 C28 1.443(3) yes
C1 C2 1.533(3) yes
C1 C5 1.525(3) yes
C1 H11 0.981 no
C2 C3 1.527(4) yes
C2 C4 1.523(4) yes
C2 H21 0.960 no
C3 H31 0.939 no
C3 H32 0.972 no
C3 H33 0.966 no
C4 H41 0.936 no
C4 H42 0.933 no
C4 H43 0.941 no
C5 H51 0.976 no
C5 H52 0.981 no
C6 C7 1.514(3) yes
C7 C8 1.537(4) yes
C7 C9 1.514(4) yes
C8 H81 0.968 no
C8 H82 0.952 no
C8 H83 0.953 no
C9 H91 0.962 no
C9 H92 0.981 no
C9 H93 0.920 no
C10 C11 1.382(4) yes
C10 C15 1.394(4) yes
C11 C12 1.408(4) yes
C11 H111 0.932 no
C12 C13 1.368(6) yes
C12 H121 0.916 no
C13 C14 1.362(6) yes
C13 H131 0.900 no
C14 C15 1.389(4) yes
C14 H141 0.911 no
C15 H151 0.927 no
C16 C17 1.378(3) yes
C16 C21 1.408(3) yes
C17 C18 1.402(4) yes
C17 H171 0.941 no
C18 C19 1.379(4) yes
C18 H181 0.944 no
C19 C20 1.379(4) yes
C19 H191 0.935 no
C20 C21 1.370(4) yes
C20 H201 0.945 no
C21 H211 0.938 no
C22 C23 1.523(3) yes
C22 C26 1.528(3) yes
C22 H221 0.955 no
C23 C24 1.535(4) yes
C23 C25 1.525(4) yes
C23 H231 0.990 no
C24 H241 0.975 no
C24 H242 0.949 no
C24 H243 0.980 no
C25 H251 0.936 no
C25 H252 0.959 no
C25 H253 0.953 no
C26 H261 0.968 no
C26 H262 0.952 no
C27 C28 1.505(3) yes
C28 C29 1.522(3) yes
C28 C30 1.525(3) yes
C29 H291 0.948 no
C29 H292 0.979 no
C29 H293 0.928 no
C30 H301 0.989 no
C30 H302 0.972 no
C30 H303 0.953 no
C31 C32 1.390(3) yes
C31 C36 1.384(3) yes
C32 C33 1.380(3) yes
C32 H321 0.958 no
C33 C34 1.386(3) yes
C33 H331 0.932 no
C34 C35 1.382(4) yes
C34 H341 0.945 no
C35 C36 1.396(3) yes
C35 H351 0.932 no
C36 H361 0.942 no
C37 C38 1.386(3) yes
C37 C42 1.395(3) yes
C38 C39 1.388(3) yes
C38 H381 0.947 no
C39 C40 1.389(4) yes
C39 H391 0.952 no
C40 C41 1.369(4) yes
C40 H401 0.918 no
C41 C42 1.386(3) yes
C41 H411 0.957 no
C42 H421 0.941 no
C43 C44 1.466(4) yes
C44 H441 0.951 no
C44 H442 0.966 no
C44 H443 0.965 no
C45 C46 1.473(4) yes
C46 H461 0.946 no
C46 H462 0.965 no
C46 H463 0.928 no
B2 C79 1.645(3) yes
B2 C87 1.646(3) yes
B2 C95 1.635(3) yes
B2 C103 1.639(4) yes
C79 C80 1.403(3) yes
C79 C84 1.392(3) yes
C80 C81 1.388(3) yes
C80 H801 0.936 no
C81 C82 1.390(4) yes
C81 C85 1.497(4) yes
C82 C83 1.390(4) yes
C82 H821 0.919 no
C83 C84 1.392(3) yes
C83 C86 1.504(4) yes
C84 H841 0.956 no
C85 F25 1.346(4) yes
C85 F26 1.346(4) yes
C85 F27 1.321(3) yes
C86 F28 1.350(3) yes
C86 F29 1.335(4) yes
C86 F30 1.310(3) yes
C87 C88 1.401(3) yes
C87 C92 1.396(3) yes
C88 C89 1.402(4) yes
C88 H881 0.934 no
C89 C90 1.372(4) yes
C89 C93 1.504(4) yes
C90 C91 1.393(4) yes
C90 H901 0.948 no
C91 C92 1.386(3) yes
C91 C94 1.492(4) yes
C92 H921 0.925 no
C93 F31 1.321(4) yes
C93 F32 1.345(4) yes
C93 F33 1.328(4) yes
C94 F34 1.331(4) yes
C94 F35 1.319(3) yes
C94 F36 1.317(4) yes
C95 C96 1.389(3) yes
C95 C100 1.412(3) yes
C96 C97 1.392(3) yes
C96 H961 0.916 no
C97 C98 1.391(3) yes
C97 C101 1.480(4) yes
C98 C99 1.383(4) yes
C98 H981 0.889 no
C99 C100 1.379(3) yes
C99 C102 1.499(4) yes
C100 H1001 0.952 no
C101 F37 1.354(3) yes
C101 F38 1.341(3) yes
C101 F39 1.341(3) yes
C102 F40 1.322(4) yes
C102 F41 1.317(4) yes
C102 F42 1.304(4) yes
C103 C104 1.401(3) yes
C103 C108 1.403(3) yes
C104 C105 1.389(3) yes
C104 H1041 0.924 no
C105 C106 1.390(3) yes
C105 C109 1.491(4) yes
C106 C107 1.396(4) yes
C106 H1061 0.920 no
C107 C108 1.379(4) yes
C107 C110 1.495(4) yes
C108 H1081 0.932 no
C109 F43 1.333(3) yes
C109 F44 1.339(3) yes
C109 F45 1.340(3) yes
C110 F46 1.339(4) yes
C110 F47 1.326(3) yes
C110 F48 1.320(3) yes
B1 C47 1.643(4) yes
B1 C55 1.636(3) yes
B1 C63 1.629(3) yes
B1 C71 1.640(3) yes
C47 C48 1.402(3) yes
C47 C52 1.399(3) yes
C48 C49 1.381(3) yes
C48 H481 0.916 no
C49 C50 1.391(3) yes
C49 C53 1.496(3) yes
C50 C51 1.378(3) yes
C50 H501 0.928 no
C51 C52 1.386(3) yes
C51 C54 1.585(3) yes
C51 C52 1.386(3) yes
C51 C154 1.557(3) yes
C52 H521 0.929 no
C53 F1 1.334(3) yes
C53 F2 1.340(3) yes
C53 F3 1.336(3) yes
C54 F4 1.316(4) yes
C54 F5 1.282(4) yes
C54 F6 1.314(5) yes
C55 C56 1.404(3) yes
C55 C60 1.401(3) yes
C56 C57 1.382(3) yes
C56 H561 0.938 no
C57 C58 1.395(3) yes
C57 C61 1.495(3) yes
C58 C59 1.387(3) yes
C58 H581 0.898 no
C59 C60 1.388(3) yes
C59 C62 1.499(3) yes
C60 H601 0.940 no
C61 F7 1.335(3) yes
C61 F8 1.347(3) yes
C61 F9 1.328(3) yes
C62 F10 1.351(3) yes
C62 F11 1.336(3) yes
C62 F12 1.345(3) yes
C63 C64 1.392(3) yes
C63 C68 1.407(3) yes
C64 C65 1.388(3) yes
C64 H641 0.900 no
C65 C66 1.395(3) yes
C65 C69 1.493(4) yes
C66 C67 1.374(4) yes
C66 H661 0.903 no
C67 C68 1.377(3) yes
C67 C70 1.549(3) yes
C67 C68 1.377(3) yes
C67 C170 1.603(4) yes
C68 H681 0.916 no
C69 F13 1.337(3) yes
C69 F14 1.345(3) yes
C69 F15 1.341(3) yes
C70 F16 1.298(4) yes
C70 F17 1.330(4) yes
C70 F18 1.282(4) yes
C71 C72 1.392(3) yes
C71 C76 1.401(3) yes
C72 C73 1.401(3) yes
C72 H721 0.935 no
C73 C74 1.382(4) yes
C73 C77 1.497(4) yes
C74 C75 1.390(3) yes
C74 H741 0.919 no
C75 C76 1.382(3) yes
C75 C78 1.499(4) yes
C76 H761 0.949 no
C77 F19 1.305(4) yes
C77 F20 1.330(4) yes
C77 F21 1.287(4) yes
C78 F22 1.343(3) yes
C78 F23 1.335(3) yes
C78 F24 1.323(3) yes
C154 F104 1.289(6) yes
C154 F105 1.282(5) yes
C154 F106 1.344(5) yes
C170 F116 1.296(6) yes
C170 F117 1.324(7) yes
C170 F118 1.262(6) yes
C111 Cl2 1.740(4) yes
C111 Cl3 1.754(3) yes
C111 H1111 0.944 no
C111 H1112 0.953 no
C112 Cl4 1.742(5) yes
C112 Cl5 1.772(5) yes
C112 H1121 0.954 no
C112 H1122 0.991 no

loop_
_geom_hbond_atom_site_label_D
_geom_hbond_atom_site_label_H
_geom_hbond_atom_site_label_A
_geom_hbond_angle_DHA
_geom_hbond_distance_DH
_geom_hbond_distance_HA
_geom_hbond_distance_DA
_geom_hbond_publ_flag
C2 H21 N3 132.12(8) 0.960 2.447 3.172(4) yes
